data_1522109
loop_
_publ_author_name
'Venturini, G.'
'Verniere, A.'

_publ_section_title
;
 New Al B2 - and Gd Si2 - type derivative compounds in the Y Ga - Ge
 system
;
_journal_name_full 'Journal of Alloys Compd.'
_journal_page_first 213
_journal_page_last 219
_journal_volume 298
_journal_year 2000
_chemical_formula_sum 'Ga6.01 Ge7.43 Y8'
_chemical_name_systematic 'Y8 Ga6.01 Ge7.43'
_space_group_IT_number 194
_symmetry_space_group_name_Hall '-P 6c 2c'
_symmetry_space_group_name_H-M 'P 63/m m c'
_cell_angle_alpha 90
_cell_angle_beta 90
_cell_angle_gamma 120
_cell_formula_units_Z 2
_cell_length_a 8.097
_cell_length_b 8.097
_cell_length_c 16.464
_cell_volume 934.790
_citation_journal_id_ASTM JALCEU
_cod_data_source_file Venturini_JALCEU_2000_1280.cif
_cod_data_source_block Ga6.01Ge7.43Y8
_cod_original_cell_volume 934.7905
_cod_database_code 1522109

loop_
_symmetry_equiv_pos_as_xyz
x,y,z
x-y,x,z+1/2
-y,x-y,z
-x,-y,z+1/2
-x+y,-x,z
y,-x+y,z+1/2
-y,-x,-z+1/2
x-y,-y,-z
x,x-y,-z+1/2
y,x,-z
-x+y,y,-z+1/2
-x,-x+y,-z
-x,-y,-z
-x+y,-x,-z-1/2
y,-x+y,-z
x,y,-z-1/2
x-y,x,-z
-y,x-y,-z-1/2
y,x,z-1/2
-x+y,y,z
-x,-x+y,z-1/2
-y,-x,z
x-y,-y,z-1/2
x,x-y,z

loop_
_atom_site_label
_atom_site_type_symbol
_atom_site_fract_x
_atom_site_fract_y
_atom_site_fract_z
_atom_site_occupancy
_atom_site_U_iso_or_equiv
Ga5 Ga 0.156 0.312 0.005 0.331 0.0
Ga4 Ga 0.3333 0.6667 0.992 0.447 0.0
Ga3 Ga 0.404 0.202 0.25 0.447 0.0
Ga2 Ga 0.156 0.312 0.25 0.447 0.0
Y2 Y 0.4987 0.9974 0.1224 1 0.0
Ge2 Ge 0.156 0.312 0.25 0.553 0.0
Ge4 Ge 0.3333 0.6667 0.992 0.553 0.0
Ge5 Ge 0.156 0.312 0.005 0.409 0.0
Ge3 Ge 0.404 0.202 0.25 0.553 0.0
Ge1 Ge 0.3333 0.6667 0.25 0.553 0.0
Ga1 Ga 0.3333 0.6667 0.25 0.447 0.0
Y1 Y 0 0 0.129 1 0.0
